data_4339594
loop_
_publ_author_name
'Lee, Chien-Ming'
'Chiou, Tzung-Wen'
'Chen, Hsin-Hung'
'Chiang, Chao-Yi'
'Kuo, Ting-Shen'
'Liaw, Wen-Feng'

_publ_section_title
;
 Mononuclear Ni(II)-thiolate complexes with pendant thiol and dinuclear
 Ni(III/II)-thiolate complexes with Ni...Ni interaction regulated by the
 oxidation levels of nickels and the coordinated ligands.
;
_journal_issue 21
_journal_name_full 'Inorganic chemistry'
_journal_page_first 8913
_journal_page_last 8923
_journal_paper_doi 10.1021/ic700719h
_journal_volume 46
_journal_year 2007
_chemical_formula_moiety 'C64 H68 Cl3 N Ni O0 P3 S3 Si3'
_chemical_formula_sum 'C64 H68 Cl3 N Ni O0 P3 S3 Si3'
_chemical_formula_weight 1289.61
_chemical_name_systematic
; 
 ? 
;
_space_group_IT_number 14
_symmetry_cell_setting monoclinic
_symmetry_space_group_name_Hall '-P 2ybc'
_symmetry_space_group_name_H-M 'P 1 21/c 1'
_atom_sites_solution_hydrogens geom
_atom_sites_solution_primary direct
_atom_sites_solution_secondary difmap
_audit_creation_method SHELXL-97
_cell_angle_alpha 90.0000(10)
_cell_angle_beta 101.4690(10)
_cell_angle_gamma 90.0000(10)
_cell_formula_units_Z 4
_cell_length_a 15.5901(7)
_cell_length_b 25.1470(11)
_cell_length_c 17.6169(8)
_cell_measurement_temperature 100(2)
_cell_volume 6768.7(5)
_computing_structure_refinement 'SHELXL-97 (Sheldrick, 1997)'
_computing_structure_solution 'SHELXS-97 (Sheldrick, 1990)'
_diffrn_ambient_temperature 100(2)
_diffrn_measured_fraction_theta_full 0.997
_diffrn_measured_fraction_theta_max 0.997
_diffrn_radiation_monochromator graphite
_diffrn_radiation_source 'fine-focus sealed tube'
_diffrn_radiation_type MoK\a
_diffrn_radiation_wavelength 0.71073
_diffrn_reflns_av_R_equivalents 0.0912
_diffrn_reflns_av_sigmaI/netI 0.1773
_diffrn_reflns_limit_h_max 19
_diffrn_reflns_limit_h_min -20
_diffrn_reflns_limit_k_max 24
_diffrn_reflns_limit_k_min -33
_diffrn_reflns_limit_l_max 22
_diffrn_reflns_limit_l_min -23
_diffrn_reflns_number 50633
_diffrn_reflns_theta_full 28.34
_diffrn_reflns_theta_max 28.34
_diffrn_reflns_theta_min 1.33
_exptl_absorpt_coefficient_mu 0.659
_exptl_absorpt_correction_T_max 0.9563
_exptl_absorpt_correction_T_min 0.8149
_exptl_absorpt_correction_type multi-scan
_exptl_crystal_colour Brown-red
_exptl_crystal_density_diffrn 1.266
_exptl_crystal_density_method 'not measured'
_exptl_crystal_description Plate
_exptl_crystal_F_000 2692
_exptl_crystal_size_max 0.25
_exptl_crystal_size_mid 0.20
_exptl_crystal_size_min 0.15
_refine_diff_density_max 1.017
_refine_diff_density_min -0.758
_refine_diff_density_rms 0.094
_refine_ls_extinction_method none
_refine_ls_goodness_of_fit_ref 0.796
_refine_ls_hydrogen_treatment constr
_refine_ls_matrix_type full
_refine_ls_number_parameters 676
_refine_ls_number_reflns 16834
_refine_ls_number_restraints 0
_refine_ls_restrained_S_all 0.796
_refine_ls_R_factor_all 0.1195
_refine_ls_R_factor_gt 0.0595
_refine_ls_shift/su_max 0.002
_refine_ls_shift/su_mean 0.000
_refine_ls_structure_factor_coef Fsqd
_refine_ls_weighting_details 'calc w=1/[\s^2^(Fo^2^)+(0.0443P)^2^+0.0000P] where P=(Fo^2^+2Fc^2^)/3'
_refine_ls_weighting_scheme calc
_refine_ls_wR_factor_gt 0.1171
_refine_ls_wR_factor_ref 0.1287
_reflns_number_gt 7933
_reflns_number_total 16834
_reflns_threshold_expression >2sigma(I)
_cod_data_source_file ic700719h-file004.cif
_cod_data_source_block ot30m
_cod_depositor_comments
;
The following automatic conversions were performed:

'_symmetry_cell_setting' value 'Monoclinic' changed to 'monoclinic'
according to
/usr/data/users/saulius/automatic-downloads/retrospective/ACS/lib/dictionaries/cif_core.dic
dictionary named 'cif_core.dic' version 2.4.2 from 2011-04-26.

Automatic conversion script
Id: cif_fix_values 2281 2013-09-26 08:29:07Z andrius 
;
_cod_original_sg_symbol_H-M P2(1)/c
_cod_database_code 4339594

loop_
_symmetry_equiv_pos_as_xyz
'x, y, z'
'-x, y+1/2, -z+1/2'
'-x, -y, -z'
'x, -y-1/2, z-1/2'

loop_
_atom_site_label
_atom_site_type_symbol
_atom_site_fract_x
_atom_site_fract_y
_atom_site_fract_z
_atom_site_U_iso_or_equiv
_atom_site_adp_type
_atom_site_occupancy
_atom_site_symmetry_multiplicity
_atom_site_calc_flag
_atom_site_refinement_flags
Ni Ni 0.82824(3) 0.530453(18) 0.74890(3) 0.02206(13) Uani 1 1 d .
S1 S 0.77721(6) 0.45096(4) 0.76503(6) 0.0244(2) Uani 1 1 d .
S2 S 0.91132(6) 0.60206(4) 0.75874(6) 0.0254(2) Uani 1 1 d .
S3 S 0.60154(7) 0.54786(4) 0.77211(7) 0.0304(3) Uani 1 1 d .
Si1 Si 0.70864(8) 0.33658(4) 0.83637(7) 0.0333(3) Uani 1 1 d .
Si2 Si 1.08466(7) 0.68224(4) 0.82617(7) 0.0246(3) Uani 1 1 d .
Si3 Si 0.46187(8) 0.63875(5) 0.80501(8) 0.0346(3) Uani 1 1 d .
Cl1 Cl 0.83844(7) 0.51500(4) 0.62710(6) 0.0318(3) Uani 1 1 d .
Cl2 Cl 0.89874(8) 0.13812(5) 0.08734(8) 0.0554(4) Uani 1 1 d .
Cl3 Cl 0.71452(8) 0.15735(4) 0.02169(8) 0.0531(3) Uani 1 1 d .
P1 P 0.81205(6) 0.55080(4) 0.86005(6) 0.0209(2) Uani 1 1 d .
P2 P 0.75861(7) 0.61496(4) 0.39611(6) 0.0264(3) Uani 1 1 d .
P3 P 0.73812(7) 0.63451(4) 0.22665(6) 0.0236(2) Uani 1 1 d .
C1 C 0.7608(2) 0.44818(14) 0.8616(2) 0.0204(9) Uani 1 1 d .
C2 C 0.7764(2) 0.49394(14) 0.9078(2) 0.0194(8) Uani 1 1 d .
C3 C 0.7614(2) 0.49447(14) 0.9829(2) 0.0234(9) Uani 1 1 d .
H3 H 0.7701 0.5255 1.0122 0.028 Uiso 1 1 calc R
C4 C 0.7337(2) 0.44853(15) 1.0139(2) 0.0262(9) Uani 1 1 d .
H4 H 0.7251 0.4481 1.0647 0.031 Uiso 1 1 calc R
C5 C 0.7187(2) 0.40328(15) 0.9684(2) 0.0252(9) Uani 1 1 d .
H5 H 0.6995 0.3728 0.9898 0.030 Uiso 1 1 calc R
C6 C 0.7309(2) 0.40108(14) 0.8921(2) 0.0233(9) Uani 1 1 d .
C7 C 0.9556(2) 0.60634(14) 0.8594(2) 0.0207(9) Uani 1 1 d .
C8 C 0.9152(2) 0.57670(14) 0.9100(2) 0.0218(9) Uani 1 1 d .
C9 C 0.9517(2) 0.57363(15) 0.9885(2) 0.0269(10) Uani 1 1 d .
H9 H 0.9256 0.5527 1.0210 0.032 Uiso 1 1 calc R
C10 C 1.0274(2) 0.60191(15) 1.0182(2) 0.0282(10) Uani 1 1 d .
H10 H 1.0537 0.5994 1.0703 0.034 Uiso 1 1 calc R
C11 C 1.0630(2) 0.63406(14) 0.9682(2) 0.0250(9) Uani 1 1 d .
H11 H 1.1118 0.6544 0.9890 0.030 Uiso 1 1 calc R
C12 C 1.0299(2) 0.63779(14) 0.8886(2) 0.0221(9) Uani 1 1 d .
C13 C 0.6446(2) 0.60089(14) 0.8342(2) 0.0222(9) Uani 1 1 d .
C14 C 0.7340(2) 0.60404(14) 0.8693(2) 0.0223(9) Uani 1 1 d .
C15 C 0.7633(3) 0.64937(14) 0.9124(2) 0.0270(10) Uani 1 1 d .
H15 H 0.8225 0.6529 0.9341 0.032 Uiso 1 1 calc R
C16 C 0.7058(3) 0.68915(15) 0.9234(2) 0.0314(10) Uani 1 1 d .
H16 H 0.7264 0.7195 0.9514 0.038 Uiso 1 1 calc R
C17 C 0.6177(3) 0.68359(15) 0.8927(2) 0.0298(10) Uani 1 1 d .
H17 H 0.5793 0.7097 0.9028 0.036 Uiso 1 1 calc R
C18 C 0.5840(2) 0.63995(14) 0.8466(2) 0.0237(9) Uani 1 1 d .
C19 C 0.8135(3) 0.30888(17) 0.8164(3) 0.0536(14) Uani 1 1 d .
H19A H 0.8351 0.3317 0.7807 0.080 Uiso 1 1 calc R
H19B H 0.8032 0.2740 0.7944 0.080 Uiso 1 1 calc R
H19C H 0.8560 0.3068 0.8639 0.080 Uiso 1 1 calc R
C20 C 0.6277(3) 0.34414(16) 0.7440(3) 0.0405(12) Uani 1 1 d .
H20A H 0.6305 0.3137 0.7117 0.061 Uiso 1 1 calc R
H20B H 0.6409 0.3756 0.7177 0.061 Uiso 1 1 calc R
H20C H 0.5699 0.3470 0.7548 0.061 Uiso 1 1 calc R
C21 C 0.6623(3) 0.28786(17) 0.8974(3) 0.0609(16) Uani 1 1 d .
H21A H 0.6487 0.2553 0.8692 0.091 Uiso 1 1 calc R
H21B H 0.6100 0.3022 0.9103 0.091 Uiso 1 1 calc R
H21C H 0.7044 0.2810 0.9440 0.091 Uiso 1 1 calc R
C22 C 1.1379(3) 0.64071(15) 0.7604(2) 0.0337(11) Uani 1 1 d .
H22A H 1.1607 0.6634 0.7253 0.051 Uiso 1 1 calc R
H22B H 1.0954 0.6169 0.7314 0.051 Uiso 1 1 calc R
H22C H 1.1847 0.6205 0.7906 0.051 Uiso 1 1 calc R
C23 C 1.0056(2) 0.73046(14) 0.7709(2) 0.0303(10) Uani 1 1 d .
H23A H 1.0329 0.7491 0.7344 0.045 Uiso 1 1 calc R
H23B H 0.9881 0.7555 0.8061 0.045 Uiso 1 1 calc R
H23C H 0.9551 0.7117 0.7437 0.045 Uiso 1 1 calc R
C24 C 1.1715(2) 0.72050(15) 0.8906(2) 0.0324(10) Uani 1 1 d .
H24A H 1.1464 0.7396 0.9281 0.049 Uiso 1 1 calc R
H24B H 1.1976 0.7452 0.8604 0.049 Uiso 1 1 calc R
H24C H 1.2155 0.6965 0.9169 0.049 Uiso 1 1 calc R
C25 C 0.4423(3) 0.64917(17) 0.6991(3) 0.0459(12) Uani 1 1 d .
H25A H 0.4719 0.6809 0.6881 0.069 Uiso 1 1 calc R
H25B H 0.3806 0.6529 0.6793 0.069 Uiso 1 1 calc R
H25C H 0.4642 0.6192 0.6750 0.069 Uiso 1 1 calc R
C26 C 0.4101(3) 0.6943(2) 0.8498(3) 0.0687(17) Uani 1 1 d .
H26A H 0.3483 0.6948 0.8289 0.103 Uiso 1 1 calc R
H26B H 0.4355 0.7275 0.8387 0.103 Uiso 1 1 calc R
H26C H 0.4198 0.6892 0.9049 0.103 Uiso 1 1 calc R
C27 C 0.4084(3) 0.57627(17) 0.8276(3) 0.0475(13) Uani 1 1 d .
H27A H 0.3472 0.5774 0.8045 0.071 Uiso 1 1 calc R
H27B H 0.4152 0.5726 0.8828 0.071 Uiso 1 1 calc R
H27C H 0.4351 0.5465 0.8073 0.071 Uiso 1 1 calc R
C28 C 0.7923(3) 0.54711(16) 0.3998(2) 0.0304(10) Uani 1 1 d .
C29 C 0.7306(3) 0.50725(19) 0.3962(3) 0.0548(14) Uani 1 1 d .
H29 H 0.6720 0.5159 0.3929 0.066 Uiso 1 1 calc R
C30 C 0.7557(4) 0.4546(2) 0.3974(3) 0.0645(16) Uani 1 1 d .
H30 H 0.7141 0.4280 0.3961 0.077 Uiso 1 1 calc R
C31 C 0.8418(5) 0.4412(2) 0.4005(3) 0.0633(17) Uani 1 1 d .
H31 H 0.8584 0.4056 0.4019 0.076 Uiso 1 1 calc R
C32 C 0.9038(4) 0.48053(19) 0.4016(3) 0.0519(14) Uani 1 1 d .
H32 H 0.9618 0.4715 0.4025 0.062 Uiso 1 1 calc R
C33 C 0.8793(3) 0.53333(17) 0.4013(2) 0.0364(11) Uani 1 1 d .
H33 H 0.9210 0.5598 0.4021 0.044 Uiso 1 1 calc R
C34 C 0.6699(3) 0.62299(16) 0.4454(2) 0.0320(7) Uani 1 1 d .
C35 C 0.6017(3) 0.65692(17) 0.4154(3) 0.0387(8) Uani 1 1 d .
H35 H 0.6016 0.6736 0.3682 0.046 Uiso 1 1 calc R
C36 C 0.5341(3) 0.6667(2) 0.4530(3) 0.0571(10) Uani 1 1 d .
H36 H 0.4882 0.6890 0.4309 0.068 Uiso 1 1 calc R
C37 C 0.5353(3) 0.6432(2) 0.5237(3) 0.0621(11) Uani 1 1 d .
H37 H 0.4907 0.6503 0.5503 0.075 Uiso 1 1 calc R
C38 C 0.6018(3) 0.6093(2) 0.5551(3) 0.0584(11) Uani 1 1 d .
H38 H 0.6020 0.5934 0.6028 0.070 Uiso 1 1 calc R
C39 C 0.6702(3) 0.59851(18) 0.5154(3) 0.0446(9) Uani 1 1 d .
H39 H 0.7148 0.5751 0.5363 0.054 Uiso 1 1 calc R
C40 C 0.8500(3) 0.65184(16) 0.4487(2) 0.0320(7) Uani 1 1 d .
C41 C 0.8948(3) 0.63453(18) 0.5200(3) 0.0387(8) Uani 1 1 d .
H41 H 0.8786 0.6027 0.5400 0.046 Uiso 1 1 calc R
C42 C 0.9635(3) 0.6636(2) 0.5625(3) 0.0571(10) Uani 1 1 d .
H42 H 0.9930 0.6518 0.6107 0.068 Uiso 1 1 calc R
C43 C 0.9870(3) 0.7108(2) 0.5311(3) 0.0621(11) Uani 1 1 d .
H43 H 1.0341 0.7302 0.5580 0.075 Uiso 1 1 calc R
C44 C 0.9424(3) 0.7292(2) 0.4619(3) 0.0584(11) Uani 1 1 d .
H44 H 0.9581 0.7614 0.4428 0.070 Uiso 1 1 calc R
C45 C 0.8740(3) 0.70030(19) 0.4199(3) 0.0446(9) Uani 1 1 d .
H45 H 0.8438 0.7130 0.3725 0.054 Uiso 1 1 calc R
C46 C 0.6436(2) 0.60610(14) 0.1643(2) 0.0233(9) Uani 1 1 d .
C47 C 0.6414(3) 0.60071(15) 0.0854(2) 0.0307(10) Uani 1 1 d .
H47 H 0.6881 0.6131 0.0646 0.037 Uiso 1 1 calc R
C48 C 0.5711(3) 0.57734(16) 0.0379(3) 0.0341(10) Uani 1 1 d .
H48 H 0.5707 0.5734 -0.0147 0.041 Uiso 1 1 calc R
C49 C 0.5016(3) 0.55980(15) 0.0678(3) 0.0357(11) Uani 1 1 d .
H49 H 0.4541 0.5438 0.0357 0.043 Uiso 1 1 calc R
C50 C 0.5022(3) 0.56590(16) 0.1458(3) 0.0395(12) Uani 1 1 d .
H50 H 0.4543 0.5546 0.1658 0.047 Uiso 1 1 calc R
C51 C 0.5727(3) 0.58852(15) 0.1941(3) 0.0305(10) Uani 1 1 d .
H51 H 0.5729 0.5920 0.2467 0.037 Uiso 1 1 calc R
C52 C 0.8294(2) 0.59497(15) 0.2126(2) 0.0225(9) Uani 1 1 d .
C53 C 0.8177(2) 0.54241(15) 0.1902(2) 0.0271(10) Uani 1 1 d .
H53 H 0.7617 0.5280 0.1793 0.033 Uiso 1 1 calc R
C54 C 0.8897(3) 0.51062(16) 0.1838(2) 0.0334(11) Uani 1 1 d .
H54 H 0.8818 0.4753 0.1682 0.040 Uiso 1 1 calc R
C55 C 0.9725(3) 0.53250(17) 0.2011(2) 0.0324(10) Uani 1 1 d .
H55 H 1.0206 0.5117 0.1969 0.039 Uiso 1 1 calc R
C56 C 0.9849(3) 0.58447(17) 0.2244(2) 0.0348(11) Uani 1 1 d .
H56 H 1.0411 0.5986 0.2361 0.042 Uiso 1 1 calc R
C57 C 0.9138(3) 0.61561(16) 0.2304(2) 0.0321(10) Uani 1 1 d .
H57 H 0.9223 0.6508 0.2466 0.039 Uiso 1 1 calc R
C58 C 0.7509(2) 0.70056(15) 0.1937(2) 0.0251(9) Uani 1 1 d .
C59 C 0.7887(3) 0.71104(15) 0.1300(2) 0.0316(10) Uani 1 1 d .
H59 H 0.8098 0.6832 0.1042 0.038 Uiso 1 1 calc R
C60 C 0.7948(3) 0.76260(16) 0.1055(3) 0.0386(11) Uani 1 1 d .
H60 H 0.8194 0.7695 0.0626 0.046 Uiso 1 1 calc R
C61 C 0.7644(3) 0.80398(17) 0.1441(3) 0.0467(13) Uani 1 1 d .
H61 H 0.7700 0.8388 0.1279 0.056 Uiso 1 1 calc R
C62 C 0.7259(3) 0.79405(17) 0.2066(3) 0.0433(12) Uani 1 1 d .
H62 H 0.7047 0.8220 0.2321 0.052 Uiso 1 1 calc R
C63 C 0.7190(3) 0.74260(16) 0.2309(2) 0.0335(11) Uani 1 1 d .
H63 H 0.6926 0.7359 0.2729 0.040 Uiso 1 1 calc R
C64 C 0.7914(3) 0.11635(17) 0.0832(3) 0.0490(13) Uani 1 1 d .
H64A H 0.7787 0.1166 0.1349 0.059 Uiso 1 1 calc R
H64B H 0.7856 0.0801 0.0642 0.059 Uiso 1 1 calc R
N1 N 0.7239(2) 0.63840(12) 0.31266(19) 0.0287(8) Uani 1 1 d .

loop_
_atom_site_aniso_label
_atom_site_aniso_U_11
_atom_site_aniso_U_22
_atom_site_aniso_U_33
_atom_site_aniso_U_23
_atom_site_aniso_U_13
_atom_site_aniso_U_12
Ni 0.0225(3) 0.0260(3) 0.0176(3) -0.0012(2) 0.0038(2) -0.0008(2)
S1 0.0255(5) 0.0263(5) 0.0220(6) -0.0046(4) 0.0065(5) -0.0014(4)
S2 0.0264(6) 0.0309(6) 0.0188(6) 0.0003(4) 0.0044(4) -0.0046(5)
S3 0.0249(6) 0.0312(6) 0.0341(7) -0.0039(5) 0.0037(5) 0.0004(5)
Si1 0.0391(7) 0.0260(6) 0.0328(8) -0.0036(5) 0.0021(6) -0.0046(6)
Si2 0.0224(6) 0.0281(6) 0.0240(7) -0.0014(5) 0.0064(5) -0.0023(5)
Si3 0.0263(7) 0.0422(7) 0.0357(8) 0.0039(6) 0.0073(6) 0.0075(6)
Cl1 0.0459(7) 0.0331(6) 0.0165(6) -0.0012(4) 0.0065(5) -0.0065(5)
Cl2 0.0414(7) 0.0557(8) 0.0666(10) 0.0009(7) 0.0047(7) 0.0011(6)
Cl3 0.0489(8) 0.0434(7) 0.0601(10) 0.0013(6) -0.0056(7) 0.0021(6)
P1 0.0195(5) 0.0231(5) 0.0207(6) -0.0015(4) 0.0057(4) -0.0014(4)
P2 0.0263(6) 0.0360(6) 0.0172(6) 0.0010(5) 0.0053(5) 0.0018(5)
P3 0.0237(6) 0.0309(6) 0.0167(6) -0.0016(5) 0.0050(5) -0.0012(5)
C1 0.016(2) 0.025(2) 0.020(2) 0.0002(17) 0.0018(17) 0.0035(16)
C2 0.0120(19) 0.026(2) 0.020(2) -0.0010(17) 0.0022(16) 0.0015(16)
C3 0.022(2) 0.025(2) 0.023(2) -0.0067(17) 0.0037(18) -0.0016(17)
C4 0.023(2) 0.034(2) 0.021(2) 0.0023(19) 0.0040(18) -0.0009(18)
C5 0.020(2) 0.024(2) 0.031(3) 0.0046(18) 0.0044(19) -0.0036(17)
C6 0.016(2) 0.026(2) 0.026(2) -0.0005(18) 0.0017(18) 0.0011(17)
C7 0.019(2) 0.023(2) 0.021(2) -0.0015(17) 0.0042(17) 0.0028(17)
C8 0.021(2) 0.021(2) 0.025(2) -0.0037(17) 0.0070(18) -0.0020(17)
C9 0.026(2) 0.032(2) 0.024(3) 0.0037(19) 0.0084(19) -0.0019(19)
C10 0.023(2) 0.038(2) 0.023(2) 0.0009(19) 0.0011(19) 0.0002(19)
C11 0.015(2) 0.030(2) 0.029(3) -0.0002(19) 0.0016(18) 0.0008(17)
C12 0.020(2) 0.025(2) 0.022(2) -0.0012(17) 0.0062(18) 0.0024(17)
C13 0.025(2) 0.025(2) 0.017(2) 0.0042(17) 0.0064(18) -0.0022(18)
C14 0.026(2) 0.022(2) 0.021(2) 0.0035(17) 0.0120(18) 0.0011(17)
C15 0.027(2) 0.029(2) 0.026(3) -0.0036(18) 0.0088(19) -0.0006(19)
C16 0.042(3) 0.027(2) 0.026(3) -0.0073(18) 0.009(2) -0.003(2)
C17 0.034(3) 0.030(2) 0.029(3) 0.0047(19) 0.014(2) 0.008(2)
C18 0.028(2) 0.026(2) 0.020(2) 0.0049(17) 0.0109(18) 0.0033(18)
C19 0.059(3) 0.039(3) 0.057(4) -0.011(2) -0.001(3) 0.017(2)
C20 0.039(3) 0.043(3) 0.037(3) -0.013(2) 0.001(2) -0.015(2)
C21 0.090(4) 0.039(3) 0.049(4) -0.004(2) 0.002(3) -0.024(3)
C22 0.031(2) 0.038(2) 0.036(3) 0.001(2) 0.014(2) -0.004(2)
C23 0.032(2) 0.031(2) 0.029(3) 0.0028(19) 0.009(2) -0.0057(19)
C24 0.027(2) 0.035(2) 0.036(3) 0.004(2) 0.008(2) -0.0028(19)
C25 0.042(3) 0.054(3) 0.038(3) 0.012(2) 0.000(2) 0.006(2)
C26 0.034(3) 0.085(4) 0.083(5) -0.019(3) 0.004(3) 0.023(3)
C27 0.025(3) 0.067(3) 0.051(4) 0.022(3) 0.010(2) 0.001(2)
C28 0.037(3) 0.036(2) 0.015(2) 0.0005(18) -0.0004(19) -0.004(2)
C29 0.064(4) 0.046(3) 0.045(4) 0.012(2) -0.010(3) -0.009(3)
C30 0.086(5) 0.043(3) 0.051(4) 0.000(3) -0.018(3) -0.013(3)
C31 0.126(6) 0.031(3) 0.031(3) -0.006(2) 0.011(4) 0.013(4)
C32 0.083(4) 0.050(3) 0.026(3) 0.002(2) 0.017(3) 0.026(3)
C33 0.052(3) 0.037(3) 0.021(3) -0.001(2) 0.010(2) 0.004(2)
C34 0.0284(17) 0.049(2) 0.0194(18) 0.0028(14) 0.0072(14) -0.0011(15)
C35 0.0320(18) 0.060(2) 0.025(2) 0.0008(16) 0.0097(15) 0.0073(16)
C36 0.036(2) 0.102(3) 0.032(2) 0.015(2) 0.0067(18) 0.020(2)
C37 0.042(2) 0.105(3) 0.044(3) 0.008(2) 0.019(2) 0.010(2)
C38 0.048(2) 0.090(3) 0.041(3) 0.021(2) 0.019(2) 0.013(2)
C39 0.0270(18) 0.080(3) 0.029(2) 0.0139(18) 0.0101(16) 0.0091(17)
C40 0.0284(17) 0.049(2) 0.0194(18) 0.0028(14) 0.0072(14) -0.0011(15)
C41 0.0320(18) 0.060(2) 0.025(2) 0.0008(16) 0.0097(15) 0.0073(16)
C42 0.036(2) 0.102(3) 0.032(2) 0.015(2) 0.0067(18) 0.020(2)
C43 0.042(2) 0.105(3) 0.044(3) 0.008(2) 0.019(2) 0.010(2)
C44 0.048(2) 0.090(3) 0.041(3) 0.021(2) 0.019(2) 0.013(2)
C45 0.0270(18) 0.080(3) 0.029(2) 0.0139(18) 0.0101(16) 0.0091(17)
C46 0.019(2) 0.028(2) 0.023(2) 0.0015(18) 0.0043(18) 0.0020(17)
C47 0.027(2) 0.040(3) 0.025(3) 0.003(2) 0.004(2) -0.010(2)
C48 0.031(3) 0.042(3) 0.026(3) -0.001(2) -0.003(2) -0.005(2)
C49 0.025(2) 0.032(2) 0.044(3) 0.003(2) -0.007(2) -0.004(2)
C50 0.019(2) 0.042(3) 0.060(4) 0.009(2) 0.011(2) -0.007(2)
C51 0.031(2) 0.035(2) 0.027(3) 0.0095(19) 0.008(2) 0.004(2)
C52 0.020(2) 0.033(2) 0.015(2) -0.0009(17) 0.0028(17) 0.0018(18)
C53 0.021(2) 0.039(3) 0.022(2) -0.0003(19) 0.0036(18) -0.0041(18)
C54 0.040(3) 0.032(2) 0.028(3) -0.0026(19) 0.006(2) 0.007(2)
C55 0.024(2) 0.044(3) 0.027(3) 0.002(2) -0.0009(19) 0.010(2)
C56 0.017(2) 0.050(3) 0.035(3) -0.004(2) 0.000(2) 0.002(2)
C57 0.034(3) 0.037(2) 0.025(3) -0.0081(19) 0.006(2) -0.001(2)
C58 0.026(2) 0.033(2) 0.016(2) -0.0025(17) 0.0027(18) -0.0029(18)
C59 0.036(3) 0.032(2) 0.027(3) -0.0058(19) 0.007(2) -0.006(2)
C60 0.054(3) 0.041(3) 0.021(3) -0.005(2) 0.006(2) -0.021(2)
C61 0.076(4) 0.030(3) 0.032(3) -0.001(2) 0.008(3) -0.012(2)
C62 0.069(3) 0.032(3) 0.032(3) -0.008(2) 0.018(3) 0.001(2)
C63 0.041(3) 0.038(3) 0.023(3) -0.001(2) 0.011(2) -0.003(2)
C64 0.052(3) 0.049(3) 0.047(3) 0.018(2) 0.011(3) 0.004(2)
N1 0.0296(19) 0.040(2) 0.018(2) 0.0030(15) 0.0067(16) 0.0084(16)

loop_
_atom_type_symbol
_atom_type_description
_atom_type_scat_dispersion_real
_atom_type_scat_dispersion_imag
_atom_type_scat_source
C C 0.0033 0.0016 'International Tables Vol C Tables 4.2.6.8 and 6.1.1.4'
H H 0.0000 0.0000 'International Tables Vol C Tables 4.2.6.8 and 6.1.1.4'
Cl Cl 0.1484 0.1585 'International Tables Vol C Tables 4.2.6.8 and 6.1.1.4'
N N 0.0061 0.0033 'International Tables Vol C Tables 4.2.6.8 and 6.1.1.4'
Ni Ni 0.3393 1.1124 'International Tables Vol C Tables 4.2.6.8 and 6.1.1.4'
O O 0.0106 0.0060 'International Tables Vol C Tables 4.2.6.8 and 6.1.1.4'
P P 0.1023 0.0942 'International Tables Vol C Tables 4.2.6.8 and 6.1.1.4'
S S 0.1246 0.1234 'International Tables Vol C Tables 4.2.6.8 and 6.1.1.4'
Si Si 0.0817 0.0704 'International Tables Vol C Tables 4.2.6.8 and 6.1.1.4'

loop_
_geom_angle_atom_site_label_1
_geom_angle_atom_site_label_2
_geom_angle_atom_site_label_3
_geom_angle
P1 Ni S1 89.27(4)
P1 Ni S2 84.54(4)
S1 Ni S2 163.31(5)
P1 Ni Cl1 175.00(5)
S1 Ni Cl1 93.63(4)
S2 Ni Cl1 93.74(4)
C1 S1 Ni 106.62(12)
C7 S2 Ni 103.52(12)
C20 Si1 C21 107.3(2)
C20 Si1 C19 109.8(2)
C21 Si1 C19 108.4(2)
C20 Si1 C6 112.89(18)
C21 Si1 C6 108.4(2)
C19 Si1 C6 109.82(19)
C24 Si2 C23 108.02(18)
C24 Si2 C22 108.02(18)
C23 Si2 C22 111.62(19)
C24 Si2 C12 108.07(18)
C23 Si2 C12 111.23(17)
C22 Si2 C12 109.74(17)
C25 Si3 C27 110.2(2)
C25 Si3 C26 108.8(2)
C27 Si3 C26 107.0(2)
C25 Si3 C18 109.81(18)
C27 Si3 C18 112.87(18)
C26 Si3 C18 108.0(2)
C8 P1 C2 112.89(18)
C8 P1 C14 103.68(17)
C2 P1 C14 105.38(15)
C8 P1 Ni 106.56(13)
C2 P1 Ni 110.46(12)
C14 P1 Ni 117.87(13)
N1 P2 C28 115.84(18)
N1 P2 C34 104.81(18)
C28 P2 C34 109.98(19)
N1 P2 C40 112.24(18)
C28 P2 C40 106.1(2)
C34 P2 C40 107.62(19)
N1 P3 C58 107.51(17)
N1 P3 C52 115.76(18)
C58 P3 C52 109.16(18)
N1 P3 C46 110.84(17)
C58 P3 C46 107.56(18)
C52 P3 C46 105.74(18)
C2 C1 C6 119.8(3)
C2 C1 S1 119.0(3)
C6 C1 S1 121.2(3)
C3 C2 C1 121.3(3)
C3 C2 P1 124.3(3)
C1 C2 P1 114.4(3)
C4 C3 C2 119.5(3)
C4 C3 H3 120.2
C2 C3 H3 120.2
C3 C4 C5 119.2(4)
C3 C4 H4 120.4
C5 C4 H4 120.4
C4 C5 C6 123.4(3)
C4 C5 H5 118.3
C6 C5 H5 118.3
C5 C6 C1 116.8(3)
C5 C6 Si1 119.2(3)
C1 C6 Si1 124.0(3)
C8 C7 C12 120.4(4)
C8 C7 S2 117.9(3)
C12 C7 S2 121.7(3)
C9 C8 C7 121.0(3)
C9 C8 P1 128.2(3)
C7 C8 P1 110.7(3)
C10 C9 C8 119.8(4)
C10 C9 H9 120.1
C8 C9 H9 120.1
C9 C10 C11 118.4(4)
C9 C10 H10 120.8
C11 C10 H10 120.8
C10 C11 C12 124.1(4)
C10 C11 H11 117.9
C12 C11 H11 117.9
C11 C12 C7 116.1(3)
C11 C12 Si2 120.3(3)
C7 C12 Si2 123.6(3)
C18 C13 C14 121.8(3)
C18 C13 S3 115.9(3)
C14 C13 S3 122.2(3)
C15 C14 C13 118.2(3)
C15 C14 P1 119.5(3)
C13 C14 P1 122.3(3)
C16 C15 C14 121.1(4)
C16 C15 H15 119.5
C14 C15 H15 119.5
C17 C16 C15 119.6(4)
C17 C16 H16 120.2
C15 C16 H16 120.2
C16 C17 C18 122.4(4)
C16 C17 H17 118.8
C18 C17 H17 118.8
C17 C18 C13 116.7(4)
C17 C18 Si3 117.8(3)
C13 C18 Si3 125.5(3)
Si1 C19 H19A 109.5
Si1 C19 H19B 109.5
H19A C19 H19B 109.5
Si1 C19 H19C 109.5
H19A C19 H19C 109.5
H19B C19 H19C 109.5
Si1 C20 H20A 109.5
Si1 C20 H20B 109.5
H20A C20 H20B 109.5
Si1 C20 H20C 109.5
H20A C20 H20C 109.5
H20B C20 H20C 109.5
Si1 C21 H21A 109.5
Si1 C21 H21B 109.5
H21A C21 H21B 109.5
Si1 C21 H21C 109.5
H21A C21 H21C 109.5
H21B C21 H21C 109.5
Si2 C22 H22A 109.5
Si2 C22 H22B 109.5
H22A C22 H22B 109.5
Si2 C22 H22C 109.5
H22A C22 H22C 109.5
H22B C22 H22C 109.5
Si2 C23 H23A 109.5
Si2 C23 H23B 109.5
H23A C23 H23B 109.5
Si2 C23 H23C 109.5
H23A C23 H23C 109.5
H23B C23 H23C 109.5
Si2 C24 H24A 109.5
Si2 C24 H24B 109.5
H24A C24 H24B 109.5
Si2 C24 H24C 109.5
H24A C24 H24C 109.5
H24B C24 H24C 109.5
Si3 C25 H25A 109.5
Si3 C25 H25B 109.5
H25A C25 H25B 109.5
Si3 C25 H25C 109.5
H25A C25 H25C 109.5
H25B C25 H25C 109.5
Si3 C26 H26A 109.5
Si3 C26 H26B 109.5
H26A C26 H26B 109.5
Si3 C26 H26C 109.5
H26A C26 H26C 109.5
H26B C26 H26C 109.5
Si3 C27 H27A 109.5
Si3 C27 H27B 109.5
H27A C27 H27B 109.5
Si3 C27 H27C 109.5
H27A C27 H27C 109.5
H27B C27 H27C 109.5
C29 C28 C33 119.1(4)
C29 C28 P2 119.7(3)
C33 C28 P2 121.1(3)
C30 C29 C28 120.2(5)
C30 C29 H29 119.9
C28 C29 H29 119.9
C31 C30 C29 120.5(5)
C31 C30 H30 119.7
C29 C30 H30 119.7
C30 C31 C32 120.0(5)
C30 C31 H31 120.0
C32 C31 H31 120.0
C31 C32 C33 119.8(5)
C31 C32 H32 120.1
C33 C32 H32 120.1
C32 C33 C28 120.4(4)
C32 C33 H33 119.8
C28 C33 H33 119.8
C39 C34 C35 118.9(4)
C39 C34 P2 121.4(3)
C35 C34 P2 119.7(3)
C36 C35 C34 122.1(4)
C36 C35 H35 118.9
C34 C35 H35 118.9
C35 C36 C37 119.1(5)
C35 C36 H36 120.5
C37 C36 H36 120.5
C38 C37 C36 120.4(5)
C38 C37 H37 119.8
C36 C37 H37 119.8
C37 C38 C39 120.3(5)
C37 C38 H38 119.9
C39 C38 H38 119.9
C34 C39 C38 119.3(4)
C34 C39 H39 120.3
C38 C39 H39 120.3
C41 C40 C45 118.8(4)
C41 C40 P2 120.9(3)
C45 C40 P2 120.3(3)
C40 C41 C42 121.4(4)
C40 C41 H41 119.3
C42 C41 H41 119.3
C41 C42 C43 118.2(5)
C41 C42 H42 120.9
C43 C42 H42 120.9
C44 C43 C42 121.2(6)
C44 C43 H43 119.4
C42 C43 H43 119.4
C43 C44 C45 120.4(5)
C43 C44 H44 119.8
C45 C44 H44 119.8
C44 C45 C40 119.8(5)
C44 C45 H45 120.1
C40 C45 H45 120.1
C51 C46 C47 119.0(4)
C51 C46 P3 120.9(3)
C47 C46 P3 120.2(3)
C48 C47 C46 120.6(4)
C48 C47 H47 119.7
C46 C47 H47 119.7
C49 C48 C47 120.0(4)
C49 C48 H48 120.0
C47 C48 H48 120.0
C48 C49 C50 119.9(4)
C48 C49 H49 120.0
C50 C49 H49 120.0
C51 C50 C49 120.5(4)
C51 C50 H50 119.7
C49 C50 H50 119.7
C50 C51 C46 119.9(4)
C50 C51 H51 120.0
C46 C51 H51 120.0
C53 C52 C57 119.1(3)
C53 C52 P3 120.5(3)
C57 C52 P3 120.2(3)
C52 C53 C54 120.5(4)
C52 C53 H53 119.8
C54 C53 H53 119.8
C55 C54 C53 118.9(4)
C55 C54 H54 120.5
C53 C54 H54 120.5
C56 C55 C54 121.1(4)
C56 C55 H55 119.5
C54 C55 H55 119.5
C55 C56 C57 119.7(4)
C55 C56 H56 120.1
C57 C56 H56 120.1
C56 C57 C52 120.6(4)
C56 C57 H57 119.7
C52 C57 H57 119.7
C63 C58 C59 119.1(4)
C63 C58 P3 118.8(3)
C59 C58 P3 122.1(3)
C60 C59 C58 119.9(4)
C60 C59 H59 120.0
C58 C59 H59 120.0
C59 C60 C61 120.3(4)
C59 C60 H60 119.9
C61 C60 H60 119.9
C62 C61 C60 120.3(4)
C62 C61 H61 119.8
C60 C61 H61 119.8
C63 C62 C61 119.6(4)
C63 C62 H62 120.2
C61 C62 H62 120.2
C62 C63 C58 120.8(4)
C62 C63 H63 119.6
C58 C63 H63 119.6
Cl2 C64 Cl3 111.6(2)
Cl2 C64 H64A 109.3
Cl3 C64 H64A 109.3
Cl2 C64 H64B 109.3
Cl3 C64 H64B 109.3
H64A C64 H64B 108.0
P2 N1 P3 141.7(2)

loop_
_geom_bond_atom_site_label_1
_geom_bond_atom_site_label_2
_geom_bond_distance
Ni P1 2.0872(11)
Ni S1 2.1908(10)
Ni S2 2.2048(11)
Ni Cl1 2.2172(11)
S1 C1 1.771(4)
S2 C7 1.774(4)
S3 C13 1.770(4)
Si1 C20 1.861(4)
Si1 C21 1.867(5)
Si1 C19 1.874(4)
Si1 C6 1.892(4)
Si2 C24 1.854(4)
Si2 C23 1.860(4)
Si2 C22 1.872(4)
Si2 C12 1.887(4)
Si3 C25 1.848(5)
Si3 C27 1.859(4)
Si3 C26 1.866(4)
Si3 C18 1.900(4)
Cl2 C64 1.749(5)
Cl3 C64 1.777(5)
P1 C8 1.795(4)
P1 C2 1.802(4)
P1 C14 1.838(4)
P2 N1 1.577(3)
P2 C28 1.783(4)
P2 C34 1.784(4)
P2 C40 1.796(4)
P3 N1 1.578(3)
P3 C58 1.784(4)
P3 C52 1.793(4)
P3 C46 1.801(4)
C1 C2 1.403(5)
C1 C6 1.418(5)
C2 C3 1.389(5)
C3 C4 1.384(5)
C3 H3 0.9300
C4 C5 1.385(5)
C4 H4 0.9300
C5 C6 1.395(5)
C5 H5 0.9300
C7 C8 1.403(5)
C7 C12 1.413(5)
C8 C9 1.389(5)
C9 C10 1.388(5)
C9 H9 0.9300
C10 C11 1.389(5)
C10 H10 0.9300
C11 C12 1.398(5)
C11 H11 0.9300
C13 C18 1.410(5)
C13 C14 1.410(5)
C14 C15 1.395(5)
C15 C16 1.382(5)
C15 H15 0.9300
C16 C17 1.380(5)
C16 H16 0.9300
C17 C18 1.403(5)
C17 H17 0.9300
C19 H19A 0.9600
C19 H19B 0.9600
C19 H19C 0.9600
C20 H20A 0.9600
C20 H20B 0.9600
C20 H20C 0.9600
C21 H21A 0.9600
C21 H21B 0.9600
C21 H21C 0.9600
C22 H22A 0.9600
C22 H22B 0.9600
C22 H22C 0.9600
C23 H23A 0.9600
C23 H23B 0.9600
C23 H23C 0.9600
C24 H24A 0.9600
C24 H24B 0.9600
C24 H24C 0.9600
C25 H25A 0.9600
C25 H25B 0.9600
C25 H25C 0.9600
C26 H26A 0.9600
C26 H26B 0.9600
C26 H26C 0.9600
C27 H27A 0.9600
C27 H27B 0.9600
C27 H27C 0.9600
C28 C29 1.382(6)
C28 C33 1.395(5)
C29 C30 1.380(6)
C29 H29 0.9300
C30 C31 1.375(7)
C30 H30 0.9300
C31 C32 1.380(7)
C31 H31 0.9300
C32 C33 1.381(5)
C32 H32 0.9300
C33 H33 0.9300
C34 C39 1.378(5)
C34 C35 1.384(5)
C35 C36 1.374(5)
C35 H35 0.9300
C36 C37 1.376(6)
C36 H36 0.9300
C37 C38 1.371(6)
C37 H37 0.9300
C38 C39 1.413(6)
C38 H38 0.9300
C39 H39 0.9300
C40 C41 1.380(6)
C40 C45 1.399(5)
C41 C42 1.386(6)
C41 H41 0.9300
C42 C43 1.389(6)
C42 H42 0.9300
C43 C44 1.358(7)
C43 H43 0.9300
C44 C45 1.378(7)
C44 H44 0.9300
C45 H45 0.9300
C46 C51 1.387(5)
C46 C47 1.391(5)
C47 C48 1.372(5)
C47 H47 0.9300
C48 C49 1.369(5)
C48 H48 0.9300
C49 C50 1.381(6)
C49 H49 0.9300
C50 C51 1.372(6)
C50 H50 0.9300
C51 H51 0.9300
C52 C53 1.381(5)
C52 C57 1.391(5)
C53 C54 1.400(5)
C53 H53 0.9300
C54 C55 1.380(5)
C54 H54 0.9300
C55 C56 1.372(5)
C55 H55 0.9300
C56 C57 1.379(5)
C56 H56 0.9300
C57 H57 0.9300
C58 C63 1.387(5)
C58 C59 1.392(5)
C59 C60 1.376(5)
C59 H59 0.9300
C60 C61 1.378(6)
C60 H60 0.9300
C61 C62 1.377(6)
C61 H61 0.9300
C62 C63 1.374(5)
C62 H62 0.9300
C63 H63 0.9300
C64 H64A 0.9700
C64 H64B 0.9700

loop_
_geom_torsion_atom_site_label_1
_geom_torsion_atom_site_label_2
_geom_torsion_atom_site_label_3
_geom_torsion_atom_site_label_4
_geom_torsion
P1 Ni S1 C1 -4.48(13)
S2 Ni S1 C1 63.6(2)
Cl1 Ni S1 C1 179.60(13)
P1 Ni S2 C7 30.37(12)
S1 Ni S2 C7 -38.3(2)
Cl1 Ni S2 C7 -154.33(12)
S1 Ni P1 C8 127.57(13)
S2 Ni P1 C8 -36.91(13)
Cl1 Ni P1 C8 -106.9(5)
S1 Ni P1 C2 4.61(13)
S2 Ni P1 C2 -159.87(13)
Cl1 Ni P1 C2 130.1(5)
S1 Ni P1 C14 -116.56(14)
S2 Ni P1 C14 78.96(14)
Cl1 Ni P1 C14 9.0(6)
Ni S1 C1 C2 3.5(3)
Ni S1 C1 C6 -177.7(3)
C6 C1 C2 C3 -1.2(5)
S1 C1 C2 C3 177.6(3)
C6 C1 C2 P1 -178.8(3)
S1 C1 C2 P1 0.0(4)
C8 P1 C2 C3 59.5(4)
C14 P1 C2 C3 -53.0(4)
Ni P1 C2 C3 178.7(3)
C8 P1 C2 C1 -122.9(3)
C14 P1 C2 C1 124.6(3)
Ni P1 C2 C1 -3.7(3)
C1 C2 C3 C4 2.3(6)
P1 C2 C3 C4 179.7(3)
C2 C3 C4 C5 -1.9(5)
C3 C4 C5 C6 0.6(6)
C4 C5 C6 C1 0.5(6)
C4 C5 C6 Si1 179.7(3)
C2 C1 C6 C5 -0.2(5)
S1 C1 C6 C5 -178.9(3)
C2 C1 C6 Si1 -179.3(3)
S1 C1 C6 Si1 1.9(4)
C20 Si1 C6 C5 124.0(3)
C21 Si1 C6 C5 5.3(4)
C19 Si1 C6 C5 -113.0(3)
C20 Si1 C6 C1 -56.8(4)
C21 Si1 C6 C1 -175.6(3)
C19 Si1 C6 C1 66.1(4)
Ni S2 C7 C8 -16.4(3)
Ni S2 C7 C12 162.7(3)
C12 C7 C8 C9 -6.1(5)
S2 C7 C8 C9 173.0(3)
C12 C7 C8 P1 169.3(3)
S2 C7 C8 P1 -11.6(3)
C2 P1 C8 C9 -27.0(4)
C14 P1 C8 C9 86.5(4)
Ni P1 C8 C9 -148.4(3)
C2 P1 C8 C7 158.1(2)
C14 P1 C8 C7 -88.4(3)
Ni P1 C8 C7 36.7(3)
C7 C8 C9 C10 2.6(5)
P1 C8 C9 C10 -171.9(3)
C8 C9 C10 C11 2.0(5)
C9 C10 C11 C12 -3.5(6)
C10 C11 C12 C7 0.1(5)
C10 C11 C12 Si2 -179.2(3)
C8 C7 C12 C11 4.6(5)
S2 C7 C12 C11 -174.5(3)
C8 C7 C12 Si2 -176.1(3)
S2 C7 C12 Si2 4.8(4)
C24 Si2 C12 C11 -6.4(3)
C23 Si2 C12 C11 -124.9(3)
C22 Si2 C12 C11 111.1(3)
C24 Si2 C12 C7 174.3(3)
C23 Si2 C12 C7 55.9(3)
C22 Si2 C12 C7 -68.1(3)
C18 C13 C14 C15 -5.0(5)
S3 C13 C14 C15 175.0(3)
C18 C13 C14 P1 174.9(3)
S3 C13 C14 P1 -5.0(5)
C8 P1 C14 C15 -3.3(3)
C2 P1 C14 C15 115.5(3)
Ni P1 C14 C15 -120.7(3)
C8 P1 C14 C13 176.7(3)
C2 P1 C14 C13 -64.4(3)
Ni P1 C14 C13 59.3(3)
C13 C14 C15 C16 2.8(6)
P1 C14 C15 C16 -177.2(3)
C14 C15 C16 C17 1.3(6)
C15 C16 C17 C18 -3.4(6)
C16 C17 C18 C13 1.2(6)
C16 C17 C18 Si3 -177.8(3)
C14 C13 C18 C17 3.1(5)
S3 C13 C18 C17 -177.0(3)
C14 C13 C18 Si3 -178.0(3)
S3 C13 C18 Si3 1.9(4)
C25 Si3 C18 C17 109.8(3)
C27 Si3 C18 C17 -126.8(3)
C26 Si3 C18 C17 -8.7(4)
C25 Si3 C18 C13 -69.1(4)
C27 Si3 C18 C13 54.3(4)
C26 Si3 C18 C13 172.4(3)
N1 P2 C28 C29 -83.0(4)
C34 P2 C28 C29 35.5(4)
C40 P2 C28 C29 151.7(4)
N1 P2 C28 C33 92.8(4)
C34 P2 C28 C33 -148.6(3)
C40 P2 C28 C33 -32.5(4)
C33 C28 C29 C30 2.8(7)
P2 C28 C29 C30 178.7(4)
C28 C29 C30 C31 -1.4(8)
C29 C30 C31 C32 -0.7(8)
C30 C31 C32 C33 1.5(7)
C31 C32 C33 C28 -0.1(7)
C29 C28 C33 C32 -2.0(6)
P2 C28 C33 C32 -177.9(3)
N1 P2 C34 C39 168.2(4)
C28 P2 C34 C39 43.0(4)
C40 P2 C34 C39 -72.1(4)
N1 P2 C34 C35 -15.7(4)
C28 P2 C34 C35 -140.9(4)
C40 P2 C34 C35 104.0(4)
C39 C34 C35 C36 -0.3(7)
P2 C34 C35 C36 -176.5(4)
C34 C35 C36 C37 1.7(8)
C35 C36 C37 C38 -1.7(8)
C36 C37 C38 C39 0.3(9)
C35 C34 C39 C38 -1.0(7)
P2 C34 C39 C38 175.1(4)
C37 C38 C39 C34 1.0(8)
N1 P2 C40 C41 -173.8(3)
C28 P2 C40 C41 -46.3(4)
C34 P2 C40 C41 71.4(4)
N1 P2 C40 C45 9.7(4)
C28 P2 C40 C45 137.2(3)
C34 P2 C40 C45 -105.1(3)
C45 C40 C41 C42 -1.1(6)
P2 C40 C41 C42 -177.6(3)
C40 C41 C42 C43 -0.6(7)
C41 C42 C43 C44 2.1(7)
C42 C43 C44 C45 -2.0(7)
C43 C44 C45 C40 0.2(7)
C41 C40 C45 C44 1.3(6)
P2 C40 C45 C44 177.8(3)
N1 P3 C46 C51 -3.1(4)
C58 P3 C46 C51 -120.4(3)
C52 P3 C46 C51 123.1(3)
N1 P3 C46 C47 177.9(3)
C58 P3 C46 C47 60.6(3)
C52 P3 C46 C47 -55.9(3)
C51 C46 C47 C48 -1.4(6)
P3 C46 C47 C48 177.6(3)
C46 C47 C48 C49 1.0(6)
C47 C48 C49 C50 0.3(6)
C48 C49 C50 C51 -1.3(6)
C49 C50 C51 C46 0.9(6)
C47 C46 C51 C50 0.4(6)
P3 C46 C51 C50 -178.5(3)
N1 P3 C52 C53 95.7(3)
C58 P3 C52 C53 -142.9(3)
C46 P3 C52 C53 -27.4(4)
N1 P3 C52 C57 -78.8(4)
C58 P3 C52 C57 42.6(4)
C46 P3 C52 C57 158.1(3)
C57 C52 C53 C54 -1.5(6)
P3 C52 C53 C54 -176.1(3)
C52 C53 C54 C55 0.8(6)
C53 C54 C55 C56 0.2(6)
C54 C55 C56 C57 -0.3(6)
C55 C56 C57 C52 -0.5(6)
C53 C52 C57 C56 1.4(6)
P3 C52 C57 C56 175.9(3)
N1 P3 C58 C63 -21.3(4)
C52 P3 C58 C63 -147.6(3)
C46 P3 C58 C63 98.1(3)
N1 P3 C58 C59 161.3(3)
C52 P3 C58 C59 35.0(4)
C46 P3 C58 C59 -79.3(4)
C63 C58 C59 C60 0.7(6)
P3 C58 C59 C60 178.1(3)
C58 C59 C60 C61 0.7(7)
C59 C60 C61 C62 -1.5(7)
C60 C61 C62 C63 0.9(7)
C61 C62 C63 C58 0.5(7)
C59 C58 C63 C62 -1.3(6)
P3 C58 C63 C62 -178.8(4)
C28 P2 N1 P3 -33.9(4)
C34 P2 N1 P3 -155.3(3)
C40 P2 N1 P3 88.2(4)
C58 P3 N1 P2 -129.4(3)
C52 P3 N1 P2 -7.1(4)
C46 P3 N1 P2 113.3(4)
